data_2009646
loop_
_publ_author_name
'Sato, A.'
'Osawa, T.'
'Ohashi, H.'

_publ_section_title
;
 LiGaSi~2~O~6~
;
_journal_issue 4
_journal_name_full 'Acta Crystallographica Section C'
_journal_page_first 487
_journal_page_last 488
_journal_paper_doi 10.1107/S0108270193009606
_journal_volume 50
_journal_year 1994
_chemical_formula_moiety 'Ga Li O6 Si2'
_chemical_formula_sum 'Ga Li O6 Si2'
_chemical_formula_weight 228.83
_symmetry_cell_setting monoclinic
_symmetry_space_group_name_Hall '-C 2yc'
_symmetry_space_group_name_H-M 'C 1 2/c 1'
_atom_type_scat_source IntTabIV
_cell_angle_alpha 90.
_cell_angle_beta 110.244(3)
_cell_angle_gamma 90.
_cell_formula_units_Z 4
_cell_length_a 9.5610(10)
_cell_length_b 8.5690(10)
_cell_length_c 5.2680(10)
_cell_measurement_reflns_used 22
_cell_measurement_temperature 298
_cell_measurement_theta_max 37
_cell_measurement_theta_min 33
_cell_volume 404.94(10)
_database_code_amcsd 0010289
_diffrn_measurement_device 'Enraf-Nonius CAD-4'
_diffrn_measurement_method \w-2\q
_diffrn_radiation_type MoK\a
_diffrn_radiation_wavelength 0.71073
_diffrn_reflns_limit_h_max 17
_diffrn_reflns_limit_h_min 0
_diffrn_reflns_limit_k_max 15
_diffrn_reflns_limit_k_min 0
_diffrn_reflns_limit_l_max 9
_diffrn_reflns_limit_l_min -9
_diffrn_reflns_number 1309
_diffrn_reflns_theta_max 40
_diffrn_standards_decay_% -0.8
_diffrn_standards_interval_count 100
_diffrn_standards_interval_time 240
_diffrn_standards_number 3
_exptl_absorpt_coefficient_mu 7.29
_exptl_absorpt_correction_T_max 0.501
_exptl_absorpt_correction_T_min 0.371
_exptl_absorpt_correction_type integration
_exptl_crystal_colour colorless
_exptl_crystal_density_diffrn 3.75
_exptl_crystal_size_max 0.20
_exptl_crystal_size_mid 0.15
_exptl_crystal_size_min 0.11
_refine_diff_density_max 0.6
_refine_diff_density_min -1.0
_refine_ls_extinction_coef 12.6E-6
_refine_ls_extinction_method 'isotropic secondary'
_refine_ls_goodness_of_fit_obs 1.7
_refine_ls_number_parameters 48
_refine_ls_number_reflns 1268
_refine_ls_R_factor_obs 0.017
_refine_ls_shift/esd_max <0.005
_refine_ls_structure_factor_coef F
_refine_ls_weighting_details 'w = 1/\s(F)^2^'
_refine_ls_weighting_scheme calc
_refine_ls_wR_factor_obs 0.038
_reflns_number_observed 1268
_reflns_number_total 1309
_reflns_observed_criterion I>1.5\s(I)
_cod_data_source_file oh1040.cif
_cod_data_source_block oh1040_structure_1_of_1
_cod_depositor_comments
;
The following automatic conversions were performed:

'_refine_ls_weighting_scheme' value '1/\s(F)^2^' was changed to
'calc'. New tag '_refine_ls_weighting_details' was created. The value
of the new tag was set to 'w = 1/\s(F)^2^'.

Automatic conversion script
Id: cif_fix_values 3143 2015-03-26 13:38:13Z robertas 
;
_cod_original_cell_volume 404.90(5)
_cod_original_sg_symbol_H-M 'C 2/c'
_cod_database_code 2009646
_amcsd_formula_title LiGaSi2O6

loop_
_space_group_symop_operation_xyz
x,y,z
1/2+x,1/2+y,z
x,-y,1/2+z
1/2+x,1/2-y,1/2+z
-x,y,1/2-z
1/2-x,1/2+y,1/2-z
-x,-y,-z
1/2-x,1/2-y,-z

loop_
_atom_site_label
_atom_site_fract_x
_atom_site_fract_y
_atom_site_fract_z
_atom_site_U_iso_or_equiv
Li .0 .2642(5) 0.25 .0184(7)
Ga .0 .90154(2) 0.25 .00461(3)
Si .29673(3) .09112(3) .26088(6) .00443(5)
O(1) .11357(8) .08377(8) .1442(1) .00540(10)
O(2) .36547(8) .26160(9) .3232(1) .00860(10)
O(3) .35682(7) .00010(10) .0491(2) .00960(10)

loop_
_geom_angle_atom_site_label_1
_geom_angle_atom_site_label_2
_geom_angle_atom_site_label_3
_geom_angle
_geom_angle_publ_flag
O(1) Si O(2) 115.05(4) yes
O(1) Si O(3) 108.04(4) yes
O(1) Si O(3) 108.49(4) yes
O(2) Si O(3) 111.39(5) yes
O(2) Si O(3) 105.19(4) yes
O(3) Si O(3) 108.46(4) yes
O(1) Ga O(1) 83.00(3) yes
O(1) Ga O(2) 88.08(3) yes
O(1) Ga O(1) 94.88(3) yes
O(1) Ga O(1) 79.63(3) yes
O(1) Ga O(2) 95.10(3) yes
O(1) Ga O(2) 89.51(3) yes
O(2) Ga O(2) 101.40(3) yes
Si O(3) Si 141.21(5) yes
Ga O(1) Ga 100.37(3) yes
O(3) O(3) O(3) 180.000(10) yes

loop_
_geom_bond_atom_site_label_1
_geom_bond_atom_site_label_2
_geom_bond_distance
_geom_bond_publ_flag
Si O(1) 1.6440(10) yes
Si O(2) 1.5890(10) yes
Si O(3) 1.6200(10) yes
Si O(3) 1.6260(10) yes
O(1) O(2) 2.7280(10) yes
O(1) O(3) 2.6420(10) yes
O(1) O(3) 2.6540(10) yes
O(2) O(3) 2.6510(10) yes
O(2) O(3) 2.5540(10) yes
O(3) O(3) 2.6340(10) yes
Si Si 3.0620(4) yes
Li O(1) 2.073(3) yes
Li O(2) 2.1810(10) yes
Li O(3) 2.466(3) yes
Ga O(1) 2.0850(10) yes
Ga O(1) 1.9870(10) yes
Ga O(2) 1.8930(10) yes
O(1) O(1) 2.7630(10) yes
O(2) O(2) 2.9300(10) yes
O(1) O(2) 2.7690(10) yes
O(1) O(1) 3.0000(10) yes
O(1) O(2) 2.8630(10) yes
O(1) O(2) 2.7320(10) yes
O(1) O(1) 2.6080(10) yes
Ga Ga 3.12800(10) yes

loop_
_cod_related_entry_id
_cod_related_entry_database
_cod_related_entry_code
1 AMCSD 0010289
